data_4033209
loop_
_publ_author_name
'Yang, Ren-Yin'
'Sun, Jing'
'Tao, Yao'
'Sun, Qiu'
'Yan, Chao-Guo'

_publ_section_title
;
 TfOH-Catalyzed One-Pot Domino Reaction for Diastereoselective Synthesis
 of Polysubstituted Tetrahydrospiro[carbazole-1,3'-indoline]s.
;
_journal_issue 24
_journal_name_full 'The Journal of organic chemistry'
_journal_page_first 13277
_journal_page_last 13287
_journal_paper_doi 10.1021/acs.joc.7b02397
_journal_volume 82
_journal_year 2017
_chemical_formula_moiety 'C36 H31 Cl N2 O3'
_chemical_formula_sum 'C36 H31 Cl N2 O3'
_chemical_formula_weight 575.08
_space_group_crystal_system triclinic
_space_group_IT_number 2
_space_group_name_Hall '-P 1'
_space_group_name_H-M_alt 'P -1'
_symmetry_space_group_name_Hall '-P 1'
_symmetry_space_group_name_H-M 'P -1'
_atom_sites_solution_hydrogens geom
_audit_creation_method SHELXL-2014/7
_cell_angle_alpha 69.201(4)
_cell_angle_beta 81.721(4)
_cell_angle_gamma 89.922(4)
_cell_formula_units_Z 4
_cell_length_a 10.3202(13)
_cell_length_b 15.3520(19)
_cell_length_c 20.375(3)
_cell_measurement_reflns_used 5449
_cell_measurement_temperature 296(2)
_cell_measurement_theta_max 22.98
_cell_measurement_theta_min 2.16
_cell_volume 2982.0(7)
_computing_cell_refinement 'Bruker SAINT'
_computing_data_collection 'Bruker APEX2'
_computing_data_reduction 'Bruker SAINT'
_computing_molecular_graphics 'Bruker SHELXTL'
_computing_publication_material 'Bruker SHELXTL'
_computing_structure_refinement 'SHELXL-2014/7 (Sheldrick, 2014)'
_computing_structure_solution 'SHELXS-97 (Sheldrick 2008)'
_diffrn_ambient_temperature 296(2)
_diffrn_measured_fraction_theta_full 0.972
_diffrn_measured_fraction_theta_max 0.969
_diffrn_measurement_device_type 'CCD area detector'
_diffrn_measurement_method 'phi and omega scans'
_diffrn_radiation_source 'fine-focus sealed tube'
_diffrn_radiation_type MoK\a
_diffrn_radiation_wavelength 0.71073
_diffrn_reflns_av_R_equivalents 0.0710
_diffrn_reflns_av_unetI/netI 0.1629
_diffrn_reflns_Laue_measured_fraction_full 0.972
_diffrn_reflns_Laue_measured_fraction_max 0.969
_diffrn_reflns_limit_h_max 12
_diffrn_reflns_limit_h_min -13
_diffrn_reflns_limit_k_max 19
_diffrn_reflns_limit_k_min -19
_diffrn_reflns_limit_l_max 26
_diffrn_reflns_limit_l_min -26
_diffrn_reflns_number 31593
_diffrn_reflns_point_group_measured_fraction_full 0.972
_diffrn_reflns_point_group_measured_fraction_max 0.969
_diffrn_reflns_theta_full 25.242
_diffrn_reflns_theta_max 27.602
_diffrn_reflns_theta_min 1.421
_exptl_absorpt_coefficient_mu 0.167
_exptl_absorpt_correction_T_max 0.967
_exptl_absorpt_correction_T_min 0.954
_exptl_absorpt_correction_type multi-scan
_exptl_absorpt_process_details sadabs
_exptl_crystal_colour colorless
_exptl_crystal_density_diffrn 1.281
_exptl_crystal_description block
_exptl_crystal_F_000 1208
_exptl_crystal_size_max 0.280
_exptl_crystal_size_mid 0.240
_exptl_crystal_size_min 0.200
_refine_diff_density_max 0.436
_refine_diff_density_min -0.673
_refine_diff_density_rms 0.054
_refine_ls_extinction_method none
_refine_ls_goodness_of_fit_ref 1.005
_refine_ls_hydrogen_treatment constr
_refine_ls_matrix_type full
_refine_ls_number_parameters 761
_refine_ls_number_reflns 13413
_refine_ls_number_restraints 15
_refine_ls_restrained_S_all 1.014
_refine_ls_R_factor_all 0.2269
_refine_ls_R_factor_gt 0.0832
_refine_ls_shift/su_max 0.000
_refine_ls_shift/su_mean 0.000
_refine_ls_structure_factor_coef Fsqd
_refine_ls_weighting_details 'w=1/[\s^2^(Fo^2^)+(0.0894P)^2^+0.4127P] where P=(Fo^2^+2Fc^2^)/3'
_refine_ls_weighting_scheme calc
_refine_ls_wR_factor_gt 0.1627
_refine_ls_wR_factor_ref 0.2106
_reflns_Friedel_coverage 0.000
_reflns_number_gt 5653
_reflns_number_total 13413
_reflns_threshold_expression 'I > 2\s(I)'
_cod_data_source_file jo7b02397_si_002.cif
_cod_data_source_block 1a
_cod_depositor_comments 'Adding full bibliography for 4033209--4033221.cif.'
_cod_original_cell_volume 2981.9(7)
_cod_database_code 4033209
_shelx_shelxl_version_number 2014/7
_shelx_space_group_comment
; 
The symmetry employed for this shelxl refinement is uniquely defined 
by the following loop, which should always be used as a source of 
symmetry information in preference to the above space-group names. 
They are only intended as comments. 
;
_shelx_estimated_absorpt_t_min 0.955
_shelx_estimated_absorpt_t_max 0.967

loop_
_space_group_symop_operation_xyz
'x, y, z'
'-x, -y, -z'

loop_
_atom_site_label
_atom_site_type_symbol
_atom_site_fract_x
_atom_site_fract_y
_atom_site_fract_z
_atom_site_U_iso_or_equiv
_atom_site_adp_type
_atom_site_occupancy
_atom_site_site_symmetry_order
_atom_site_calc_flag
_atom_site_refinement_flags_posn
_atom_site_refinement_flags_adp
C1 C 0.1618(4) 0.8574(3) 0.1047(2) 0.0570(11) Uani 1 1 d . .
H1 H 0.2393 0.8863 0.1069 0.068 Uiso 1 1 calc R U
C2 C 0.1127(5) 0.8829(3) 0.0408(2) 0.0738(13) Uani 1 1 d . .
H2 H 0.1579 0.9282 0.0003 0.089 Uiso 1 1 calc R U
C3 C -0.0019(5) 0.8412(4) 0.0378(3) 0.0898(17) Uani 1 1 d . .
H3 H -0.0354 0.8582 -0.0048 0.108 Uiso 1 1 calc R U
C4 C -0.0670(5) 0.7746(4) 0.0974(3) 0.1018(19) Uani 1 1 d . .
H4 H -0.1452 0.7462 0.0955 0.122 Uiso 1 1 calc R U
C5 C -0.0176(4) 0.7494(4) 0.1602(3) 0.0815(15) Uani 1 1 d . .
H5 H -0.0630 0.7039 0.2005 0.098 Uiso 1 1 calc R U
C6 C 0.0966(4) 0.7897(3) 0.1646(2) 0.0497(10) Uani 1 1 d . .
C7 C 0.1423(4) 0.7644(3) 0.2356(2) 0.0655(12) Uani 1 1 d . .
H7A H 0.1080 0.8079 0.2578 0.079 Uiso 1 1 calc R U
H7B H 0.1054 0.7027 0.2657 0.079 Uiso 1 1 calc R U
C8 C 0.3505(3) 0.8201(3) 0.25904(17) 0.0411(9) Uani 1 1 d . .
C9 C 0.4924(3) 0.7880(2) 0.26111(16) 0.0315(8) Uani 1 1 d . .
C10 C 0.4889(3) 0.7096(2) 0.23306(16) 0.0356(8) Uani 1 1 d . .
C11 C 0.5854(4) 0.6529(2) 0.22172(17) 0.0427(9) Uani 1 1 d . .
H11 H 0.6689 0.6590 0.2322 0.051 Uiso 1 1 calc R U
C12 C 0.5554(4) 0.5863(3) 0.19423(19) 0.0528(10) Uani 1 1 d . .
C13 C 0.4328(5) 0.5768(3) 0.1780(2) 0.0628(12) Uani 1 1 d . .
H13 H 0.4152 0.5315 0.1596 0.075 Uiso 1 1 calc R U
C14 C 0.3359(4) 0.6342(3) 0.1889(2) 0.0587(12) Uani 1 1 d . .
H14 H 0.2529 0.6284 0.1777 0.070 Uiso 1 1 calc R U
C15 C 0.3648(4) 0.7003(2) 0.21676(18) 0.0423(9) Uani 1 1 d . .
C16 C 0.5977(3) 0.8656(2) 0.21227(16) 0.0329(8) Uani 1 1 d . .
H16 H 0.6821 0.8364 0.2109 0.039 Uiso 1 1 calc R U
C17 C 0.5666(4) 0.9028(2) 0.13721(17) 0.0392(9) Uani 1 1 d . .
C18 C 0.6242(4) 0.8971(3) 0.02168(19) 0.0691(13) Uani 1 1 d . .
H18A H 0.7060 0.8982 -0.0088 0.083 Uiso 1 1 calc R U
H18B H 0.5906 0.9589 0.0053 0.083 Uiso 1 1 calc R U
C19 C 0.5299(6) 0.8299(4) 0.0160(2) 0.0960(17) Uani 1 1 d . .
H19A H 0.5632 0.7686 0.0318 0.144 Uiso 1 1 calc R U
H19B H 0.5165 0.8470 -0.0325 0.144 Uiso 1 1 calc R U
H19C H 0.4480 0.8299 0.0452 0.144 Uiso 1 1 calc R U
C20 C 0.6124(3) 0.9426(2) 0.24136(16) 0.0389(9) Uani 1 1 d . .
H20A H 0.5275 0.9672 0.2494 0.047 Uiso 1 1 calc R U
H20B H 0.6698 0.9929 0.2067 0.047 Uiso 1 1 calc R U
C21 C 0.6695(3) 0.9067(2) 0.31152(17) 0.0382(9) Uani 1 1 d . .
H21 H 0.7620 0.8953 0.3003 0.046 Uiso 1 1 calc R U
C22 C 0.6625(4) 0.9786(2) 0.34650(17) 0.0391(9) Uani 1 1 d . .
C23 C 0.7745(4) 1.0287(3) 0.34471(19) 0.0542(11) Uani 1 1 d . .
H23 H 0.8544 1.0171 0.3225 0.065 Uiso 1 1 calc R U
C24 C 0.7692(5) 1.0962(3) 0.3758(2) 0.0697(13) Uani 1 1 d . .
H24 H 0.8457 1.1292 0.3745 0.084 Uiso 1 1 calc R U
C25 C 0.6538(6) 1.1144(3) 0.4077(2) 0.0701(13) Uani 1 1 d . .
H25 H 0.6507 1.1600 0.4280 0.084 Uiso 1 1 calc R U
C26 C 0.5413(5) 1.0653(3) 0.4102(2) 0.0625(12) Uani 1 1 d . .
H26 H 0.4619 1.0775 0.4324 0.075 Uiso 1 1 calc R U
C27 C 0.5453(4) 0.9978(3) 0.3798(2) 0.0517(10) Uani 1 1 d . .
H27 H 0.4684 0.9648 0.3817 0.062 Uiso 1 1 calc R U
C28 C 0.3746(4) 0.6128(2) 0.39292(19) 0.0502(10) Uani 1 1 d . .
H28A H 0.4178 0.5735 0.3699 0.075 Uiso 1 1 calc R U
H28B H 0.3050 0.6425 0.3680 0.075 Uiso 1 1 calc R U
H28C H 0.3390 0.5757 0.4411 0.075 Uiso 1 1 calc R U
C29 C 0.5213(3) 0.7627(2) 0.33590(16) 0.0303(8) Uani 1 1 d . .
C30 C 0.5991(3) 0.8144(2) 0.35850(16) 0.0317(8) Uani 1 1 d . .
C31 C 0.5995(3) 0.7648(2) 0.43293(17) 0.0351(8) Uani 1 1 d . .
C32 C 0.6631(4) 0.7786(3) 0.48490(19) 0.0521(10) Uani 1 1 d . .
H32 H 0.7198 0.8307 0.4733 0.063 Uiso 1 1 calc R U
C33 C 0.6415(4) 0.7157(3) 0.5525(2) 0.0631(12) Uani 1 1 d . .
H33 H 0.6846 0.7250 0.5867 0.076 Uiso 1 1 calc R U
C34 C 0.5566(4) 0.6377(3) 0.5715(2) 0.0617(12) Uani 1 1 d . .
H34 H 0.5426 0.5966 0.6184 0.074 Uiso 1 1 calc R U
C35 C 0.4922(4) 0.6199(2) 0.52210(18) 0.0476(10) Uani 1 1 d . .
H35 H 0.4363 0.5673 0.5346 0.057 Uiso 1 1 calc R U
C36 C 0.5150(3) 0.6846(2) 0.45260(16) 0.0342(8) Uani 1 1 d . .
C37 C 0.6952(4) 0.2331(3) 0.1521(3) 0.0769(14) Uani 1 1 d . .
H37 H 0.7198 0.1884 0.1923 0.092 Uiso 1 1 calc R U
C38 C 0.7695(5) 0.2500(4) 0.0866(3) 0.1051(19) Uani 1 1 d . .
H38 H 0.8441 0.2169 0.0830 0.126 Uiso 1 1 calc R U
C39 C 0.7348(6) 0.3146(4) 0.0271(3) 0.0951(17) Uani 1 1 d . .
H39 H 0.7855 0.3254 -0.0170 0.114 Uiso 1 1 calc R U
C40 C 0.6252(5) 0.3637(3) 0.0321(2) 0.0774(14) Uani 1 1 d . .
H40 H 0.6006 0.4074 -0.0084 0.093 Uiso 1 1 calc R U
C41 C 0.5510(4) 0.3475(3) 0.0985(2) 0.0563(11) Uani 1 1 d . .
H41 H 0.4775 0.3815 0.1023 0.068 Uiso 1 1 calc R U
C42 C 0.5859(4) 0.2813(3) 0.1586(2) 0.0482(10) Uani 1 1 d . .
C43 C 0.5065(3) 0.2627(3) 0.2308(2) 0.0570(11) Uani 1 1 d . .
H43A H 0.5277 0.2025 0.2629 0.068 Uiso 1 1 calc R U
H43B H 0.5323 0.3096 0.2488 0.068 Uiso 1 1 calc R U
C44 C 0.2868(4) 0.3203(3) 0.25710(17) 0.0393(9) Uani 1 1 d . .
C45 C 0.1421(3) 0.2907(2) 0.25935(16) 0.0320(8) Uani 1 1 d . .
C46 C 0.1580(3) 0.2124(2) 0.23014(16) 0.0335(8) Uani 1 1 d . .
C47 C 0.0659(4) 0.1585(2) 0.21749(18) 0.0432(9) Uani 1 1 d . .
H47 H -0.0231 0.1667 0.2275 0.052 Uiso 1 1 calc R U
C48 C 0.1086(4) 0.0916(3) 0.18954(19) 0.0482(10) Uani 1 1 d . .
C49 C 0.2390(4) 0.0771(3) 0.17602(19) 0.0528(10) Uani 1 1 d . .
H49 H 0.2647 0.0301 0.1589 0.063 Uiso 1 1 calc R U
C50 C 0.3330(4) 0.1320(3) 0.18762(19) 0.0510(10) Uani 1 1 d . .
H50 H 0.4219 0.1236 0.1777 0.061 Uiso 1 1 calc R U
C51 C 0.2901(3) 0.2002(2) 0.21463(17) 0.0390(9) Uani 1 1 d . .
C52 C 0.0650(3) 0.3694(2) 0.21158(16) 0.0360(8) Uani 1 1 d . .
H52 H -0.0189 0.3411 0.2097 0.043 Uiso 1 1 calc R U
C53 C 0.1385(4) 0.4085(3) 0.13661(18) 0.0428(9) Uani 1 1 d . .
C54 C 0.1396(5) 0.4127(4) 0.0180(2) 0.0850(9) Uani 1 1 d . U
H54A H 0.0749 0.4204 -0.0135 0.102 Uiso 1 1 calc R U
H54B H 0.1916 0.4709 0.0033 0.102 Uiso 1 1 calc R U
C55 C 0.2237(5) 0.3372(4) 0.0151(2) 0.1005(11) Uani 1 1 d . U
H55A H 0.2919 0.3338 0.0432 0.151 Uiso 1 1 calc R U
H55B H 0.2621 0.3490 -0.0333 0.151 Uiso 1 1 calc R U
H55C H 0.1724 0.2791 0.0334 0.151 Uiso 1 1 calc R U
C56 C 0.0349(4) 0.4453(2) 0.24238(17) 0.0410(9) Uani 1 1 d . .
H56A H -0.0020 0.4970 0.2083 0.049 Uiso 1 1 calc R U
H56B H 0.1155 0.4684 0.2513 0.049 Uiso 1 1 calc R U
C57 C -0.0620(3) 0.4079(2) 0.31168(17) 0.0367(8) Uani 1 1 d . .
H57 H -0.1479 0.3972 0.2998 0.044 Uiso 1 1 calc R U
C58 C -0.0756(3) 0.4797(2) 0.34727(17) 0.0389(9) Uani 1 1 d . .
C59 C 0.0225(4) 0.4991(3) 0.38067(19) 0.0505(10) Uani 1 1 d . .
H59 H 0.0988 0.4667 0.3820 0.061 Uiso 1 1 calc R U
C60 C 0.0094(4) 0.5656(3) 0.4119(2) 0.0617(12) Uani 1 1 d . .
H60 H 0.0765 0.5776 0.4340 0.074 Uiso 1 1 calc R U
C61 C -0.1022(5) 0.6138(3) 0.4104(2) 0.0682(13) Uani 1 1 d . .
H61 H -0.1110 0.6587 0.4314 0.082 Uiso 1 1 calc R U
C62 C -0.2006(5) 0.5961(3) 0.3782(2) 0.0706(13) Uani 1 1 d . .
H62 H -0.2764 0.6290 0.3770 0.085 Uiso 1 1 calc R U
C63 C -0.1874(4) 0.5289(3) 0.3471(2) 0.0548(11) Uani 1 1 d . .
H63 H -0.2556 0.5167 0.3258 0.066 Uiso 1 1 calc R U
C64 C 0.1855(4) 0.1137(2) 0.38934(19) 0.0501(10) Uani 1 1 d . .
H64A H 0.1567 0.0776 0.3637 0.075 Uiso 1 1 calc R U
H64B H 0.1912 0.0735 0.4371 0.075 Uiso 1 1 calc R U
H64C H 0.2701 0.1434 0.3664 0.075 Uiso 1 1 calc R U
C65 C 0.0714(3) 0.2637(2) 0.33452(16) 0.0302(8) Uani 1 1 d . .
C66 C -0.0187(3) 0.3153(2) 0.35784(17) 0.0346(8) Uani 1 1 d . .
C67 C -0.0598(3) 0.2655(2) 0.43246(17) 0.0360(8) Uani 1 1 d . .
C68 C -0.1527(4) 0.2788(3) 0.48432(19) 0.0508(10) Uani 1 1 d . .
H68 H -0.2028 0.3310 0.4729 0.061 Uiso 1 1 calc R U
C69 C -0.1701(4) 0.2150(3) 0.5518(2) 0.0644(12) Uani 1 1 d . .
H69 H -0.2324 0.2240 0.5863 0.077 Uiso 1 1 calc R U
C70 C -0.0957(4) 0.1363(3) 0.5700(2) 0.0615(12) Uani 1 1 d . .
H70 H -0.1077 0.0945 0.6167 0.074 Uiso 1 1 calc R U
C71 C -0.0046(4) 0.1195(2) 0.51992(19) 0.0485(10) Uani 1 1 d . .
H71 H 0.0440 0.0666 0.5318 0.058 Uiso 1 1 calc R U
C72 C 0.0121(3) 0.1842(2) 0.45131(17) 0.0362(8) Uani 1 1 d . .
Cl1 Cl 0.67624(14) 0.51234(8) 0.18018(6) 0.0844(4) Uani 1 1 d . .
Cl2 Cl -0.00719(12) 0.02299(8) 0.17247(6) 0.0773(4) Uani 1 1 d . .
N1 N 0.2838(3) 0.7650(2) 0.23291(15) 0.0476(8) Uani 1 1 d . .
N2 N 0.4679(2) 0.68318(18) 0.39257(13) 0.0334(7) Uani 1 1 d . .
N3 N 0.3658(3) 0.2631(2) 0.23150(14) 0.0416(7) Uani 1 1 d . .
N4 N 0.0929(2) 0.18392(18) 0.39060(14) 0.0336(7) Uani 1 1 d . .
O1 O 0.3030(2) 0.88068(18) 0.27899(12) 0.0518(7) Uani 1 1 d . .
O2 O 0.4773(3) 0.95074(19) 0.11887(12) 0.0600(8) Uani 1 1 d . .
O3 O 0.6486(3) 0.87378(19) 0.09389(12) 0.0617(8) Uani 1 1 d . .
O4 O 0.3251(2) 0.37909(18) 0.27779(12) 0.0491(7) Uani 1 1 d . .
O5 O 0.2411(3) 0.4514(2) 0.11911(13) 0.0681(9) Uani 1 1 d . .
O6 O 0.0746(3) 0.3876(2) 0.09167(14) 0.0801(8) Uani 1 1 d . U

loop_
_atom_site_aniso_label
_atom_site_aniso_U_11
_atom_site_aniso_U_22
_atom_site_aniso_U_33
_atom_site_aniso_U_23
_atom_site_aniso_U_13
_atom_site_aniso_U_12
C1 0.061(3) 0.056(3) 0.055(3) -0.020(2) -0.012(2) 0.000(2)
C2 0.088(4) 0.080(3) 0.048(3) -0.016(2) -0.015(3) 0.012(3)
C3 0.068(3) 0.149(5) 0.062(3) -0.039(4) -0.036(3) 0.026(4)
C4 0.057(3) 0.160(6) 0.090(4) -0.040(4) -0.031(3) -0.003(4)
C5 0.043(3) 0.117(4) 0.074(3) -0.018(3) -0.019(2) -0.005(3)
C6 0.038(2) 0.059(3) 0.049(3) -0.012(2) -0.0149(19) 0.005(2)
C7 0.039(2) 0.090(3) 0.050(3) -0.004(2) -0.006(2) -0.009(2)
C8 0.043(2) 0.046(2) 0.024(2) 0.0003(18) -0.0060(17) 0.000(2)
C9 0.0342(19) 0.0331(19) 0.0258(19) -0.0074(16) -0.0080(15) -0.0003(16)
C10 0.045(2) 0.034(2) 0.0263(19) -0.0071(16) -0.0097(16) -0.0025(18)
C11 0.057(2) 0.035(2) 0.038(2) -0.0125(18) -0.0124(18) -0.0018(19)
C12 0.081(3) 0.038(2) 0.044(2) -0.0170(19) -0.018(2) 0.001(2)
C13 0.106(4) 0.040(2) 0.047(3) -0.016(2) -0.025(3) -0.011(3)
C14 0.069(3) 0.050(3) 0.053(3) -0.007(2) -0.027(2) -0.020(2)
C15 0.051(2) 0.035(2) 0.035(2) -0.0019(18) -0.0151(18) -0.009(2)
C16 0.0345(19) 0.034(2) 0.0267(19) -0.0064(16) -0.0063(15) 0.0011(16)
C17 0.048(2) 0.034(2) 0.028(2) -0.0045(17) -0.0007(19) -0.0018(19)
C18 0.082(3) 0.092(4) 0.028(2) -0.017(2) -0.004(2) 0.033(3)
C19 0.132(5) 0.104(4) 0.052(3) -0.029(3) -0.013(3) -0.012(4)
C20 0.052(2) 0.030(2) 0.029(2) -0.0036(16) -0.0043(17) -0.0045(17)
C21 0.040(2) 0.036(2) 0.037(2) -0.0106(17) -0.0077(17) -0.0031(17)
C22 0.051(2) 0.036(2) 0.029(2) -0.0085(17) -0.0104(18) -0.0066(19)
C23 0.059(3) 0.057(3) 0.048(2) -0.023(2) -0.005(2) -0.011(2)
C24 0.080(3) 0.064(3) 0.071(3) -0.031(3) -0.014(3) -0.024(3)
C25 0.103(4) 0.057(3) 0.065(3) -0.035(2) -0.026(3) 0.003(3)
C26 0.072(3) 0.065(3) 0.061(3) -0.032(2) -0.020(2) 0.019(3)
C27 0.058(3) 0.049(2) 0.055(3) -0.026(2) -0.012(2) 0.000(2)
C28 0.060(3) 0.040(2) 0.045(2) -0.0070(18) -0.0108(19) -0.014(2)
C29 0.0356(19) 0.0278(19) 0.0241(18) -0.0058(15) -0.0032(15) 0.0024(16)
C30 0.040(2) 0.0305(19) 0.0248(19) -0.0091(16) -0.0085(15) 0.0028(16)
C31 0.043(2) 0.033(2) 0.031(2) -0.0121(16) -0.0085(16) 0.0062(17)
C32 0.075(3) 0.045(2) 0.040(2) -0.013(2) -0.024(2) -0.003(2)
C33 0.106(4) 0.047(3) 0.041(3) -0.011(2) -0.035(2) -0.006(3)
C34 0.101(3) 0.052(3) 0.028(2) -0.007(2) -0.020(2) 0.009(3)
C35 0.065(3) 0.036(2) 0.036(2) -0.0069(18) -0.0057(19) 0.0023(19)
C36 0.043(2) 0.033(2) 0.027(2) -0.0087(16) -0.0086(16) 0.0066(17)
C37 0.055(3) 0.081(3) 0.076(4) -0.012(3) 0.005(3) 0.017(3)
C38 0.068(4) 0.134(5) 0.107(5) -0.047(4) 0.020(4) 0.017(3)
C39 0.084(4) 0.126(5) 0.065(4) -0.038(4) 0.030(3) -0.014(4)
C40 0.082(4) 0.087(4) 0.047(3) -0.011(3) 0.006(3) -0.015(3)
C41 0.052(3) 0.062(3) 0.047(3) -0.015(2) 0.003(2) 0.000(2)
C42 0.038(2) 0.055(3) 0.045(3) -0.013(2) 0.0028(19) -0.003(2)
C43 0.039(2) 0.073(3) 0.049(3) -0.009(2) -0.007(2) 0.005(2)
C44 0.047(2) 0.041(2) 0.0217(19) -0.0031(17) -0.0010(17) 0.0002(19)
C45 0.0338(19) 0.0313(19) 0.0287(19) -0.0093(16) -0.0023(16) 0.0000(16)
C46 0.038(2) 0.034(2) 0.0253(19) -0.0095(16) 0.0020(16) 0.0056(17)
C47 0.045(2) 0.045(2) 0.042(2) -0.0210(19) -0.0006(18) 0.0072(19)
C48 0.060(3) 0.041(2) 0.042(2) -0.0176(19) 0.003(2) -0.004(2)
C49 0.070(3) 0.043(2) 0.042(2) -0.017(2) 0.007(2) 0.011(2)
C50 0.053(2) 0.047(2) 0.041(2) -0.009(2) 0.0082(19) 0.014(2)
C51 0.042(2) 0.036(2) 0.031(2) -0.0058(17) 0.0033(17) 0.0049(18)
C52 0.037(2) 0.039(2) 0.030(2) -0.0106(17) -0.0046(16) 0.0031(17)
C53 0.056(3) 0.042(2) 0.031(2) -0.0126(18) -0.012(2) 0.008(2)
C54 0.106(2) 0.108(2) 0.0411(13) -0.0290(15) -0.0049(14) -0.0128(16)
C55 0.119(3) 0.118(2) 0.0559(19) -0.0273(19) 0.0045(18) -0.0035(19)
C56 0.056(2) 0.032(2) 0.034(2) -0.0099(17) -0.0080(18) 0.0125(18)
C57 0.038(2) 0.037(2) 0.036(2) -0.0138(17) -0.0071(17) 0.0101(17)
C58 0.046(2) 0.032(2) 0.031(2) -0.0052(16) -0.0007(17) 0.0092(18)
C59 0.045(2) 0.052(3) 0.055(3) -0.022(2) -0.001(2) 0.005(2)
C60 0.069(3) 0.062(3) 0.059(3) -0.032(2) 0.005(2) -0.007(2)
C61 0.090(4) 0.057(3) 0.063(3) -0.035(2) 0.008(3) 0.006(3)
C62 0.079(3) 0.064(3) 0.074(3) -0.035(3) -0.002(3) 0.032(3)
C63 0.062(3) 0.051(3) 0.051(3) -0.019(2) -0.008(2) 0.020(2)
C64 0.061(3) 0.038(2) 0.043(2) -0.0062(18) -0.0018(19) 0.014(2)
C65 0.037(2) 0.0267(18) 0.0251(19) -0.0078(16) -0.0029(15) -0.0004(16)
C66 0.038(2) 0.0301(19) 0.034(2) -0.0110(17) -0.0014(16) 0.0012(16)
C67 0.041(2) 0.035(2) 0.029(2) -0.0114(17) 0.0023(17) -0.0029(17)
C68 0.063(3) 0.043(2) 0.041(2) -0.016(2) 0.010(2) 0.006(2)
C69 0.082(3) 0.053(3) 0.050(3) -0.021(2) 0.022(2) 0.005(2)
C70 0.088(3) 0.053(3) 0.030(2) -0.007(2) 0.013(2) -0.007(2)
C71 0.066(3) 0.034(2) 0.037(2) -0.0049(19) -0.002(2) -0.0026(19)
C72 0.044(2) 0.034(2) 0.028(2) -0.0096(17) 0.0013(17) -0.0036(17)
Cl1 0.1276(11) 0.0633(8) 0.0809(9) -0.0463(7) -0.0222(8) 0.0252(7)
Cl2 0.0923(9) 0.0706(8) 0.0859(9) -0.0529(7) -0.0027(7) -0.0096(7)
N1 0.0348(18) 0.058(2) 0.0442(19) -0.0082(16) -0.0144(15) -0.0027(17)
N2 0.0386(16) 0.0305(16) 0.0286(16) -0.0066(13) -0.0075(13) -0.0025(14)
N3 0.0311(17) 0.0485(19) 0.0391(18) -0.0120(15) 0.0039(14) -0.0003(15)
N4 0.0367(16) 0.0305(16) 0.0290(16) -0.0076(13) 0.0011(13) 0.0027(13)
O1 0.0530(17) 0.0580(17) 0.0396(16) -0.0128(14) -0.0049(13) 0.0154(14)
O2 0.0680(19) 0.0745(19) 0.0358(16) -0.0155(14) -0.0140(14) 0.0310(16)
O3 0.0766(19) 0.081(2) 0.0256(15) -0.0173(14) -0.0060(13) 0.0331(16)
O4 0.0540(16) 0.0545(17) 0.0385(15) -0.0162(13) -0.0075(12) -0.0066(13)
O5 0.071(2) 0.087(2) 0.0349(16) -0.0122(15) 0.0000(14) -0.0292(18)
O6 0.101(2) 0.105(2) 0.0381(13) -0.0303(14) -0.0082(13) -0.0161(16)

loop_
_atom_type_symbol
_atom_type_description
_atom_type_scat_dispersion_real
_atom_type_scat_dispersion_imag
_atom_type_scat_source
C C 0.0033 0.0016 'International Tables Vol C Tables 4.2.6.8 and 6.1.1.4'
H H 0.0000 0.0000 'International Tables Vol C Tables 4.2.6.8 and 6.1.1.4'
N N 0.0061 0.0033 'International Tables Vol C Tables 4.2.6.8 and 6.1.1.4'
O O 0.0106 0.0060 'International Tables Vol C Tables 4.2.6.8 and 6.1.1.4'
Cl Cl 0.1484 0.1585 'International Tables Vol C Tables 4.2.6.8 and 6.1.1.4'

loop_
_geom_angle_atom_site_label_1
_geom_angle_atom_site_label_2
_geom_angle_atom_site_label_3
_geom_angle
C6 C1 C2 120.4(4)
C6 C1 H1 119.8
C2 C1 H1 119.8
C3 C2 C1 119.8(4)
C3 C2 H2 120.1
C1 C2 H2 120.1
C4 C3 C2 119.7(4)
C4 C3 H3 120.2
C2 C3 H3 120.2
C3 C4 C5 120.2(5)
C3 C4 H4 119.9
C5 C4 H4 119.9
C6 C5 C4 121.2(5)
C6 C5 H5 119.4
C4 C5 H5 119.4
C5 C6 C1 118.6(4)
C5 C6 C7 119.3(4)
C1 C6 C7 121.9(4)
N1 C7 C6 114.8(3)
N1 C7 H7A 108.6
C6 C7 H7A 108.6
N1 C7 H7B 108.6
C6 C7 H7B 108.6
H7A C7 H7B 107.5
O1 C8 N1 125.2(3)
O1 C8 C9 127.0(3)
N1 C8 C9 107.7(3)
C10 C9 C29 116.7(3)
C10 C9 C8 101.8(3)
C29 C9 C8 108.6(3)
C10 C9 C16 110.1(3)
C29 C9 C16 106.7(2)
C8 C9 C16 113.2(3)
C11 C10 C15 120.4(3)
C11 C10 C9 130.3(3)
C15 C10 C9 109.2(3)
C10 C11 C12 118.2(3)
C10 C11 H11 120.9
C12 C11 H11 120.9
C13 C12 C11 121.5(4)
C13 C12 Cl1 119.3(3)
C11 C12 Cl1 119.1(3)
C12 C13 C14 120.3(4)
C12 C13 H13 119.8
C14 C13 H13 119.8
C13 C14 C15 118.4(4)
C13 C14 H14 120.8
C15 C14 H14 120.8
C14 C15 C10 121.0(4)
C14 C15 N1 129.0(4)
C10 C15 N1 110.0(3)
C17 C16 C20 112.1(3)
C17 C16 C9 110.1(2)
C20 C16 C9 112.1(3)
C17 C16 H16 107.4
C20 C16 H16 107.4
C9 C16 H16 107.4
O2 C17 O3 123.5(3)
O2 C17 C16 124.7(3)
O3 C17 C16 111.8(3)
O3 C18 C19 111.6(4)
O3 C18 H18A 109.3
C19 C18 H18A 109.3
O3 C18 H18B 109.3
C19 C18 H18B 109.3
H18A C18 H18B 108.0
C18 C19 H19A 109.5
C18 C19 H19B 109.5
H19A C19 H19B 109.5
C18 C19 H19C 109.5
H19A C19 H19C 109.5
H19B C19 H19C 109.5
C16 C20 C21 111.4(3)
C16 C20 H20A 109.3
C21 C20 H20A 109.3
C16 C20 H20B 109.3
C21 C20 H20B 109.3
H20A C20 H20B 108.0
C22 C21 C30 113.2(3)
C22 C21 C20 111.1(3)
C30 C21 C20 108.7(3)
C22 C21 H21 107.9
C30 C21 H21 107.9
C20 C21 H21 107.9
C23 C22 C27 118.1(3)
C23 C22 C21 120.0(3)
C27 C22 C21 121.9(3)
C22 C23 C24 120.7(4)
C22 C23 H23 119.7
C24 C23 H23 119.7
C25 C24 C23 120.4(4)
C25 C24 H24 119.8
C23 C24 H24 119.8
C24 C25 C26 119.8(4)
C24 C25 H25 120.1
C26 C25 H25 120.1
C25 C26 C27 120.4(4)
C25 C26 H26 119.8
C27 C26 H26 119.8
C26 C27 C22 120.7(4)
C26 C27 H27 119.7
C22 C27 H27 119.7
N2 C28 H28A 109.5
N2 C28 H28B 109.5
H28A C28 H28B 109.5
N2 C28 H28C 109.5
H28A C28 H28C 109.5
H28B C28 H28C 109.5
C30 C29 N2 110.3(3)
C30 C29 C9 125.6(3)
N2 C29 C9 124.1(3)
C29 C30 C31 107.1(3)
C29 C30 C21 124.6(3)
C31 C30 C21 128.4(3)
C32 C31 C36 118.4(3)
C32 C31 C30 134.9(3)
C36 C31 C30 106.7(3)
C33 C32 C31 119.7(4)
C33 C32 H32 120.1
C31 C32 H32 120.1
C32 C33 C34 121.4(3)
C32 C33 H33 119.3
C34 C33 H33 119.3
C35 C34 C33 121.4(3)
C35 C34 H34 119.3
C33 C34 H34 119.3
C34 C35 C36 117.1(3)
C34 C35 H35 121.5
C36 C35 H35 121.5
N2 C36 C35 129.5(3)
N2 C36 C31 108.4(3)
C35 C36 C31 122.0(3)
C42 C37 C38 120.5(5)
C42 C37 H37 119.7
C38 C37 H37 119.7
C39 C38 C37 120.7(5)
C39 C38 H38 119.7
C37 C38 H38 119.7
C38 C39 C40 119.9(5)
C38 C39 H39 120.1
C40 C39 H39 120.1
C39 C40 C41 119.5(5)
C39 C40 H40 120.2
C41 C40 H40 120.2
C42 C41 C40 120.3(4)
C42 C41 H41 119.8
C40 C41 H41 119.8
C37 C42 C41 119.0(4)
C37 C42 C43 119.9(4)
C41 C42 C43 121.1(3)
N3 C43 C42 114.3(3)
N3 C43 H43A 108.7
C42 C43 H43A 108.7
N3 C43 H43B 108.7
C42 C43 H43B 108.7
H43A C43 H43B 107.6
O4 C44 N3 125.4(3)
O4 C44 C45 126.7(3)
N3 C44 C45 107.8(3)
C65 C45 C46 115.9(3)
C65 C45 C44 109.0(2)
C46 C45 C44 101.8(3)
C65 C45 C52 106.9(3)
C46 C45 C52 109.7(2)
C44 C45 C52 113.8(3)
C47 C46 C51 120.3(3)
C47 C46 C45 130.6(3)
C51 C46 C45 109.1(3)
C46 C47 C48 118.4(3)
C46 C47 H47 120.8
C48 C47 H47 120.8
C49 C48 C47 121.6(4)
C49 C48 Cl2 119.4(3)
C47 C48 Cl2 119.0(3)
C48 C49 C50 120.5(4)
C48 C49 H49 119.7
C50 C49 H49 119.7
C49 C50 C51 117.8(4)
C49 C50 H50 121.1
C51 C50 H50 121.1
C46 C51 C50 121.3(3)
C46 C51 N3 110.4(3)
C50 C51 N3 128.3(3)
C53 C52 C56 111.8(3)
C53 C52 C45 110.3(3)
C56 C52 C45 111.8(3)
C53 C52 H52 107.6
C56 C52 H52 107.6
C45 C52 H52 107.6
O5 C53 O6 123.3(3)
O5 C53 C52 125.4(3)
O6 C53 C52 111.3(3)
C55 C54 O6 107.4(4)
C55 C54 H54A 110.2
O6 C54 H54A 110.2
C55 C54 H54B 110.2
O6 C54 H54B 110.2
H54A C54 H54B 108.5
C54 C55 H55A 109.5
C54 C55 H55B 109.5
H55A C55 H55B 109.5
C54 C55 H55C 109.5
H55A C55 H55C 109.5
H55B C55 H55C 109.5
C52 C56 C57 110.9(3)
C52 C56 H56A 109.5
C57 C56 H56A 109.5
C52 C56 H56B 109.5
C57 C56 H56B 109.5
H56A C56 H56B 108.1
C66 C57 C58 113.7(3)
C66 C57 C56 109.0(3)
C58 C57 C56 110.2(3)
C66 C57 H57 107.9
C58 C57 H57 107.9
C56 C57 H57 107.9
C63 C58 C59 117.3(3)
C63 C58 C57 120.6(3)
C59 C58 C57 122.1(3)
C60 C59 C58 121.4(4)
C60 C59 H59 119.3
C58 C59 H59 119.3
C61 C60 C59 120.0(4)
C61 C60 H60 120.0
C59 C60 H60 120.0
C62 C61 C60 120.0(4)
C62 C61 H61 120.0
C60 C61 H61 120.0
C61 C62 C63 119.9(4)
C61 C62 H62 120.1
C63 C62 H62 120.1
C58 C63 C62 121.4(4)
C58 C63 H63 119.3
C62 C63 H63 119.3
N4 C64 H64A 109.5
N4 C64 H64B 109.5
H64A C64 H64B 109.5
N4 C64 H64C 109.5
H64A C64 H64C 109.5
H64B C64 H64C 109.5
C66 C65 N4 110.2(3)
C66 C65 C45 125.2(3)
N4 C65 C45 124.6(3)
C65 C66 C67 107.2(3)
C65 C66 C57 124.5(3)
C67 C66 C57 128.3(3)
C68 C67 C72 118.5(3)
C68 C67 C66 134.7(3)
C72 C67 C66 106.7(3)
C69 C68 C67 119.8(4)
C69 C68 H68 120.1
C67 C68 H68 120.1
C68 C69 C70 121.0(4)
C68 C69 H69 119.5
C70 C69 H69 119.5
C71 C70 C69 121.1(4)
C71 C70 H70 119.5
C69 C70 H70 119.5
C70 C71 C72 117.7(4)
C70 C71 H71 121.1
C72 C71 H71 121.1
C71 C72 N4 130.0(3)
C71 C72 C67 121.9(3)
N4 C72 C67 108.1(3)
C8 N1 C15 111.2(3)
C8 N1 C7 122.5(4)
C15 N1 C7 125.3(3)
C36 N2 C29 107.5(3)
C36 N2 C28 124.0(3)
C29 N2 C28 128.4(3)
C44 N3 C51 111.0(3)
C44 N3 C43 122.9(3)
C51 N3 C43 125.7(3)
C72 N4 C65 107.8(3)
C72 N4 C64 124.3(3)
C65 N4 C64 127.8(3)
C17 O3 C18 118.0(3)
C53 O6 C54 117.8(3)

loop_
_geom_bond_atom_site_label_1
_geom_bond_atom_site_label_2
_geom_bond_distance
C1 C6 1.374(5)
C1 C2 1.390(5)
C1 H1 0.9300
C2 C3 1.365(6)
C2 H2 0.9300
C3 C4 1.363(7)
C3 H3 0.9300
C4 C5 1.372(6)
C4 H4 0.9300
C5 C6 1.361(5)
C5 H5 0.9300
C6 C7 1.504(5)
C7 N1 1.453(4)
C7 H7A 0.9700
C7 H7B 0.9700
C8 O1 1.216(4)
C8 N1 1.378(5)
C8 C9 1.547(5)
C9 C10 1.507(4)
C9 C29 1.507(4)
C9 C16 1.562(4)
C10 C11 1.370(5)
C10 C15 1.388(4)
C11 C12 1.382(5)
C11 H11 0.9300
C12 C13 1.373(5)
C12 Cl1 1.747(4)
C13 C14 1.377(6)
C13 H13 0.9300
C14 C15 1.379(5)
C14 H14 0.9300
C15 N1 1.395(5)
C16 C17 1.513(4)
C16 C20 1.515(4)
C16 H16 0.9800
C17 O2 1.198(4)
C17 O3 1.325(4)
C18 O3 1.445(4)
C18 C19 1.464(6)
C18 H18A 0.9700
C18 H18B 0.9700
C19 H19A 0.9600
C19 H19B 0.9600
C19 H19C 0.9600
C20 C21 1.541(4)
C20 H20A 0.9700
C20 H20B 0.9700
C21 C22 1.509(5)
C21 C30 1.513(4)
C21 H21 0.9800
C22 C23 1.377(5)
C22 C27 1.383(5)
C23 C24 1.391(5)
C23 H23 0.9300
C24 C25 1.351(6)
C24 H24 0.9300
C25 C26 1.370(6)
C25 H25 0.9300
C26 C27 1.381(5)
C26 H26 0.9300
C27 H27 0.9300
C28 N2 1.446(4)
C28 H28A 0.9600
C28 H28B 0.9600
C28 H28C 0.9600
C29 C30 1.362(4)
C29 N2 1.394(4)
C30 C31 1.436(4)
C31 C32 1.399(4)
C31 C36 1.410(4)
C32 C33 1.359(5)
C32 H32 0.9300
C33 C34 1.388(5)
C33 H33 0.9300
C34 C35 1.384(5)
C34 H34 0.9300
C35 C36 1.397(4)
C35 H35 0.9300
C36 N2 1.387(4)
C37 C42 1.364(5)
C37 C38 1.378(6)
C37 H37 0.9300
C38 C39 1.360(7)
C38 H38 0.9300
C39 C40 1.370(7)
C39 H39 0.9300
C40 C41 1.393(6)
C40 H40 0.9300
C41 C42 1.380(5)
C41 H41 0.9300
C42 C43 1.508(5)
C43 N3 1.451(4)
C43 H43A 0.9700
C43 H43B 0.9700
C44 O4 1.212(4)
C44 N3 1.382(4)
C44 C45 1.551(5)
C45 C65 1.509(4)
C45 C46 1.518(4)
C45 C52 1.557(4)
C46 C47 1.371(5)
C46 C51 1.383(4)
C47 C48 1.384(5)
C47 H47 0.9300
C48 C49 1.369(5)
C48 Cl2 1.743(4)
C49 C50 1.384(5)
C49 H49 0.9300
C50 C51 1.389(5)
C50 H50 0.9300
C51 N3 1.405(4)
C52 C53 1.512(5)
C52 C56 1.521(4)
C52 H52 0.9800
C53 O5 1.186(4)
C53 O6 1.327(4)
C54 C55 1.461(6)
C54 O6 1.467(5)
C54 H54A 0.9700
C54 H54B 0.9700
C55 H55A 0.9600
C55 H55B 0.9600
C55 H55C 0.9600
C56 C57 1.530(5)
C56 H56A 0.9700
C56 H56B 0.9700
C57 C66 1.509(4)
C57 C58 1.516(5)
C57 H57 0.9800
C58 C63 1.378(5)
C58 C59 1.386(5)
C59 C60 1.378(5)
C59 H59 0.9300
C60 C61 1.366(6)
C60 H60 0.9300
C61 C62 1.361(6)
C61 H61 0.9300
C62 C63 1.387(5)
C62 H62 0.9300
C63 H63 0.9300
C64 N4 1.444(4)
C64 H64A 0.9600
C64 H64B 0.9600
C64 H64C 0.9600
C65 C66 1.362(4)
C65 N4 1.391(4)
C66 C67 1.437(4)
C67 C68 1.392(5)
C67 C72 1.412(4)
C68 C69 1.362(5)
C68 H68 0.9300
C69 C70 1.396(5)
C69 H69 0.9300
C70 C71 1.379(5)
C70 H70 0.9300
C71 C72 1.384(4)
C71 H71 0.9300
C72 N4 1.390(4)
